data_7710135
loop_
_publ_author_name
'Han, Keke'
'Wei, Zhenhong'
'Ye, Xing'
'Li, Bo'
'Wang, Pan'
'Cai, Hu'

_publ_section_title
;
 A lead bromide organic-inorganic hybrid perovskite material showing
 reversible dual phase transition and robust SHG switching
;
_journal_name_full 'Dalton Transactions'
_journal_paper_doi 10.1039/D2DT01040B
_journal_year 2022
_chemical_formula_moiety '2(C3 N), Br3 Pb'
_chemical_formula_sum 'C6 Br3 N2 Pb'
_chemical_formula_weight 546.98
_space_group_crystal_system hexagonal
_space_group_IT_number 194
_space_group_name_Hall '-P 6c 2c'
_space_group_name_H-M_alt 'P 63/m m c'
_atom_sites_solution_primary iterative
_audit_creation_date 2022-03-24
_audit_creation_method
;
Olex2 1.3
(compiled 2020.11.12 svn.r5f609507 for OlexSys, GUI svn.r6408)
;
_audit_update_record
;
2022-03-30 deposited with the CCDC.	2022-05-02 downloaded from the CCDC.
;
_cell_angle_alpha 90
_cell_angle_beta 90
_cell_angle_gamma 120
_cell_formula_units_Z 2
_cell_length_a 9.7659(16)
_cell_length_b 9.7659(16)
_cell_length_c 7.9042(7)
_cell_measurement_reflns_used 473
_cell_measurement_temperature 293(2)
_cell_measurement_theta_max 27.2560
_cell_measurement_theta_min 2.4070
_cell_volume 652.85(16)
_computing_molecular_graphics 'Olex2 1.3 (Dolomanov et al., 2009)'
_computing_publication_material 'Olex2 1.3 (Dolomanov et al., 2009)'
_computing_structure_refinement 'SHELXL 2017/1 (Sheldrick, 2015)'
_computing_structure_solution 'olex2.solve 1.3 (Bourhis et al., 2015)'
_diffrn_ambient_temperature 293(2)
_diffrn_measured_fraction_theta_full 1.000
_diffrn_measured_fraction_theta_max 0.919
_diffrn_measurement_device_type 'multiwire proportional'
_diffrn_measurement_method 'phi and omega scans'
_diffrn_radiation_monochromator graphite
_diffrn_radiation_type MoK\a
_diffrn_radiation_wavelength 0.71073
_diffrn_reflns_av_R_equivalents 0.1012
_diffrn_reflns_av_unetI/netI 0.0595
_diffrn_reflns_Laue_measured_fraction_full 1.000
_diffrn_reflns_Laue_measured_fraction_max 0.919
_diffrn_reflns_limit_h_max 14
_diffrn_reflns_limit_h_min -13
_diffrn_reflns_limit_k_max 14
_diffrn_reflns_limit_k_min -11
_diffrn_reflns_limit_l_max 11
_diffrn_reflns_limit_l_min -9
_diffrn_reflns_number 2622
_diffrn_reflns_point_group_measured_fraction_full 1.000
_diffrn_reflns_point_group_measured_fraction_max 0.919
_diffrn_reflns_theta_full 25.242
_diffrn_reflns_theta_max 30.688
_diffrn_reflns_theta_min 2.408
_exptl_absorpt_coefficient_mu 22.058
_exptl_absorpt_correction_type none
_exptl_crystal_colour color
_exptl_crystal_density_diffrn 2.782
_exptl_crystal_description block
_exptl_crystal_F_000 474
_exptl_crystal_size_max 0.2
_exptl_crystal_size_mid 0.2
_exptl_crystal_size_min 0.2
_refine_diff_density_max 0.716
_refine_diff_density_min -0.688
_refine_diff_density_rms 0.125
_refine_ls_extinction_method none
_refine_ls_goodness_of_fit_ref 1.430
_refine_ls_hydrogen_treatment undef
_refine_ls_matrix_type full
_refine_ls_number_parameters 14
_refine_ls_number_reflns 385
_refine_ls_number_restraints 0
_refine_ls_restrained_S_all 1.430
_refine_ls_R_factor_all 0.3405
_refine_ls_R_factor_gt 0.1935
_refine_ls_shift/su_max 0.000
_refine_ls_shift/su_mean 0.000
_refine_ls_structure_factor_coef Fsqd
_refine_ls_weighting_details 'w=1/[\s^2^(Fo^2^)+(0.0599P)^2^+11.3213P] where P=(Fo^2^+2Fc^2^)/3'
_refine_ls_weighting_scheme calc
_refine_ls_wR_factor_gt 0.3019
_refine_ls_wR_factor_ref 0.3389
_reflns_Friedel_coverage 0.000
_reflns_number_gt 156
_reflns_number_total 419
_reflns_threshold_expression 'I > 2\s(I)'
_cod_data_source_file d2dt01040b2.cif
_cod_data_source_block t
_cod_original_cell_volume 652.8(2)
_cod_database_code 7710135
_shelx_shelxl_version_number 2017/1
_shelx_space_group_comment
;
The symmetry employed for this shelxl refinement is uniquely defined
by the following loop, which should always be used as a source of
symmetry information in preference to the above space-group names.
They are only intended as comments.
;
_olex2_refinement_description
;
1. Others
 Fixed Sof: N1(0.16667) C1(0.33333)
;
_olex2_submission_special_instructions 'No special instructions were received'

loop_
_space_group_symop_operation_xyz
'x, y, z'
'x-y, x, z+1/2'
'-y, x-y, z'
'-x, -y, z+1/2'
'-x+y, -x, z'
'y, -x+y, z+1/2'
'-y, -x, -z+1/2'
'x-y, -y, -z'
'x, x-y, -z+1/2'
'y, x, -z'
'-x+y, y, -z+1/2'
'-x, -x+y, -z'
'-x, -y, -z'
'-x+y, -x, -z-1/2'
'y, -x+y, -z'
'x, y, -z-1/2'
'x-y, x, -z'
'-y, x-y, -z-1/2'
'y, x, z-1/2'
'-x+y, y, z'
'-x, -x+y, z-1/2'
'-y, -x, z'
'x-y, -y, z-1/2'
'x, x-y, z'

loop_
_atom_site_label
_atom_site_type_symbol
_atom_site_fract_x
_atom_site_fract_y
_atom_site_fract_z
_atom_site_U_iso_or_equiv
_atom_site_adp_type
_atom_site_occupancy
_atom_site_site_symmetry_order
_atom_site_calc_flag
_atom_site_refinement_flags_posn
_atom_site_refinement_flags_adp
_atom_site_refinement_flags_occupancy
_atom_site_disorder_assembly
_atom_site_disorder_group
Pb1 Pb 1.000000 1.000000 0.500000 0.183(3) Uani 1 12 d S T P . .
Br1 Br 0.7316(14) 0.8658(7) 0.750000 0.286(7) Uani 1 4 d S T P . .
N1 N 0.270(9) 0.730(9) 1.250000 0.35(10) Uiso 0.6667 4 d S . P . .
C1 C 0.408(8) 0.816(16) 1.102(14) 0.34(7) Uiso 0.6667 2 d S . P . .
C2 C 0.333333 0.666667 1.04(3) 0.41(13) Uiso 1 6 d S . P . .

loop_
_atom_site_aniso_label
_atom_site_aniso_U_11
_atom_site_aniso_U_22
_atom_site_aniso_U_33
_atom_site_aniso_U_23
_atom_site_aniso_U_13
_atom_site_aniso_U_12
Pb1 0.238(5) 0.238(5) 0.072(2) 0.000 0.000 0.119(2)
Br1 0.229(11) 0.419(16) 0.148(6) 0.000 0.000 0.114(6)

loop_
_atom_type_symbol
_atom_type_description
_atom_type_scat_dispersion_real
_atom_type_scat_dispersion_imag
_atom_type_scat_source
C C 0.0033 0.0016 'International Tables Vol C Tables 4.2.6.8 and 6.1.1.4'
Br Br -0.2901 2.4595 'International Tables Vol C Tables 4.2.6.8 and 6.1.1.4'
N N 0.0061 0.0033 'International Tables Vol C Tables 4.2.6.8 and 6.1.1.4'
Pb Pb -3.3944 10.1111 'International Tables Vol C Tables 4.2.6.8 and 6.1.1.4'

loop_
_geom_angle_atom_site_label_1
_geom_angle_atom_site_label_2
_geom_angle_atom_site_label_3
_geom_angle
_geom_angle_site_symmetry_1
_geom_angle_site_symmetry_3
_geom_angle_publ_flag
Br1 Pb1 Br1 180.0 14_677 2_654 ?
Br1 Pb1 Br1 98.4(2) 2_654 . ?
Br1 Pb1 Br1 98.4(2) 14_677 15_566 ?
Br1 Pb1 Br1 98.4(2) . 15_566 ?
Br1 Pb1 Br1 180.0 13_776 . ?
Br1 Pb1 Br1 81.6(2) . 3_765 ?
Br1 Pb1 Br1 81.6(2) 14_677 3_765 ?
Br1 Pb1 Br1 98.4(2) 14_677 13_776 ?
Br1 Pb1 Br1 98.4(2) 13_776 3_765 ?
Br1 Pb1 Br1 98.4(2) 2_654 3_765 ?
Br1 Pb1 Br1 180.0 15_566 3_765 ?
Br1 Pb1 Br1 81.6(2) 2_654 13_776 ?
Br1 Pb1 Br1 81.6(2) 2_654 15_566 ?
Br1 Pb1 Br1 81.6(2) 13_776 15_566 ?
Br1 Pb1 Br1 81.6(2) 14_677 . ?
Pb1 Br1 Pb1 82.1(3) 2_655 . ?
N1 N1 N1 60.00(6) 3_665 14_568 ?
N1 N1 C2 62(5) 3_665 . ?
N1 N1 C2 62(5) 14_568 14_568 ?
N1 N1 C2 62(5) 3_665 14_568 ?
N1 N1 C2 62(5) 14_568 . ?
C1 N1 N1 56(6) 16_558 14_568 ?
C1 N1 N1 56(6) 18_668 3_665 ?
C1 N1 N1 96(7) 16_558 3_665 ?
C1 N1 N1 96(7) 18_668 14_568 ?
C1 N1 N1 56(6) . 14_568 ?
C1 N1 N1 96(7) . 3_665 ?
C1 N1 N1 96(7) 3_665 14_568 ?
C1 N1 N1 56(6) 3_665 3_665 ?
C1 N1 C1 82(9) 16_558 18_668 ?
C1 N1 C1 90(7) 3_665 18_668 ?
C1 N1 C1 82(9) . 3_665 ?
C1 N1 C1 90(7) 16_558 . ?
C1 N1 C1 149(10) . 18_668 ?
C1 N1 C1 149(10) 16_558 3_665 ?
C1 N1 C2 43(5) . . ?
C1 N1 C2 116(7) 18_668 . ?
C1 N1 C2 116(7) 3_665 14_568 ?
C1 N1 C2 43(5) 18_668 14_568 ?
C1 N1 C2 116(7) . 14_568 ?
C1 N1 C2 116(7) 16_558 . ?
C1 N1 C2 43(5) 16_558 14_568 ?
C1 N1 C2 43(5) 3_665 . ?
C2 N1 C2 113(10) . 14_568 ?
N1 C1 N1 68(10) . 14_568 ?
C2 C1 N1 80(10) . 14_568 ?
C2 C1 N1 80(10) . . ?
N1 C2 N1 57(9) . 3_665 ?
N1 C2 N1 57(9) 14_568 3_665 ?
N1 C2 N1 57(9) . 14_568 ?
C1 C2 N1 57(10) . . ?
C1 C2 N1 57(10) 3_665 3_665 ?
C1 C2 N1 57(10) . 14_568 ?
C1 C2 N1 103(10) . 3_665 ?
C1 C2 N1 57(10) 3_665 . ?
C1 C2 N1 57(10) 5_565 3_665 ?
C1 C2 N1 103(10) 5_565 . ?
C1 C2 N1 103(10) 3_665 14_568 ?
C1 C2 N1 57(10) 5_565 14_568 ?
C1 C2 C1 109(10) . 3_665 ?
C1 C2 C1 109(10) . 5_565 ?
C1 C2 C1 109(10) 3_665 5_565 ?

loop_
_geom_bond_atom_site_label_1
_geom_bond_atom_site_label_2
_geom_bond_distance
_geom_bond_site_symmetry_2
_geom_bond_publ_flag
Pb1 Br1 3.010(9) 14_677 ?
Pb1 Br1 3.010(9) 15_566 ?
Pb1 Br1 3.010(9) 13_776 ?
Pb1 Br1 3.010(9) 3_765 ?
Pb1 Br1 3.010(9) . ?
Pb1 Br1 3.010(9) 2_654 ?
N1 N1 1.9(3) 14_568 ?
N1 N1 1.9(3) 3_665 ?
N1 C1 1.66(10) 3_665 ?
N1 C1 1.66(10) 18_668 ?
N1 C1 1.66(10) . ?
N1 C1 1.66(10) 16_558 ?
N1 C2 1.9(2) . ?
N1 C2 1.9(2) 14_568 ?
C1 C2 1.34(15) . ?

loop_
_geom_torsion_atom_site_label_1
_geom_torsion_atom_site_label_2
_geom_torsion_atom_site_label_3
_geom_torsion_atom_site_label_4
_geom_torsion
_geom_torsion_site_symmetry_1
_geom_torsion_site_symmetry_2
_geom_torsion_site_symmetry_3
_geom_torsion_site_symmetry_4
_geom_torsion_publ_flag
N1 N1 C1 N1 -48(4) 3_665 . . 14_568 ?
N1 N1 C1 C2 83(8) 14_568 . . . ?
N1 N1 C1 C2 36(8) 3_665 . . . ?
N1 C1 C2 N1 69(10) 14_568 . . . ?
N1 C1 C2 N1 -69(10) . . . 14_568 ?
N1 C1 C2 N1 34(5) 14_568 . . 3_665 ?
N1 C1 C2 N1 -34(5) . . . 3_665 ?
N1 C1 C2 C1 -25(18) 14_568 . . 5_565 ?
N1 C1 C2 C1 94(17) 14_568 . . 3_665 ?
N1 C1 C2 C1 -94(17) . . . 5_565 ?
N1 C1 C2 C1 25(18) . . . 3_665 ?
C1 N1 C1 N1 -102(4) 3_665 . . 14_568 ?
C1 N1 C1 N1 -26(3) 18_668 . . 14_568 ?
C1 N1 C1 N1 48(10) 16_558 . . 14_568 ?
C1 N1 C1 C2 57(7) 18_668 . . . ?
C1 N1 C1 C2 -19(10) 3_665 . . . ?
C1 N1 C1 C2 131(10) 16_558 . . . ?
C2 N1 C1 N1 13(10) 14_568 . . 14_568 ?
C2 N1 C1 N1 -83(8) . . . 14_568 ?
C2 N1 C1 C2 97(12) 14_568 . . . ?
